data_4021307
loop_
_publ_author_name
'Hongbin Li'
'Hua Yang'
'Jeffrey L. Petersen'
'Kung K. Wang'

_publ_section_title
;
 Biradicals/Zwitterions from Thermolysis of Enyne-Isocyanates.
 Application to the Synthesis of 2(1H)-Pyridones,
 Benzofuro[3,2-c]pyridin-1(2H)-ones,
 2,5-Dihydro-1H-pyrido[4,3-b]indol-1-ones, and Related Compounds.
;
_journal_name_full 'Journal of Organic Chemistry'
_journal_page_first 4500
_journal_page_last 4508
_journal_paper_doi 10.1021/jo049716t
_journal_volume 69
_journal_year 2004
_chemical_formula_sum 'C14 H11 N O2'
_chemical_formula_weight 225.24
_space_group_IT_number 2
_symmetry_cell_setting triclinic
_symmetry_space_group_name_Hall '-P 1'
_symmetry_space_group_name_H-M 'P -1'
_cell_angle_alpha 76.442(2)
_cell_angle_beta 87.201(2)
_cell_angle_gamma 82.199(2)
_cell_formula_units_Z 2
_cell_length_a 5.4105(6)
_cell_length_b 9.3372(11)
_cell_length_c 10.7931(13)
_cell_measurement_temperature 295(2)
_cell_volume 525.07(11)
_diffrn_ambient_temperature 295(2)
_exptl_crystal_density_diffrn 1.425
_cod_database_code 4021307

loop_
_symmetry_equiv_pos_as_xyz
'x, y, z'
'-x, -y, -z'

loop_
_atom_site_label
_atom_site_type_symbol
_atom_site_fract_x
_atom_site_fract_y
_atom_site_fract_z
_atom_site_U_iso_or_equiv
_atom_site_adp_type
_atom_site_occupancy
_atom_site_symmetry_multiplicity
_atom_site_calc_flag
_atom_site_refinement_flags
_atom_site_disorder_assembly
_atom_site_disorder_group
O1 O 0.0451(2) 0.62523(13) 0.09581(12) 0.0438(3) Uani 1 1 d . . .
O2 O 0.7482(2) 0.45820(14) 0.34624(11) 0.0418(3) Uani 1 1 d . . .
N1 N 0.2734(2) 0.40279(16) 0.08571(13) 0.0378(4) Uani 1 1 d . . .
H1 H 0.1743 0.3920 0.0296 0.045 Uiso 1 1 calc R . .
C1 C 0.4676(3) 0.29368(19) 0.12299(16) 0.0368(4) Uani 1 1 d . . .
C2 C 0.5149(3) 0.1556(2) 0.07453(19) 0.0454(4) Uani 1 1 d . . .
H2A H 0.5223 0.1782 -0.0179 0.054 Uiso 1 1 calc R . .
H2B H 0.3867 0.0917 0.1043 0.054 Uiso 1 1 calc R . .
C3 C 0.7691(4) 0.0831(2) 0.1310(2) 0.0556(5) Uani 1 1 d . . .
H3A H 0.8983 0.0942 0.0652 0.067 Uiso 1 1 calc R . .
H3B H 0.7652 -0.0220 0.1669 0.067 Uiso 1 1 calc R . .
C4 C 0.8225(3) 0.1616(2) 0.23569(19) 0.0456(5) Uani 1 1 d . . .
H4A H 0.7962 0.1001 0.3199 0.055 Uiso 1 1 calc R . .
H4B H 0.9921 0.1858 0.2284 0.055 Uiso 1 1 calc R . .
C5 C 0.6375(3) 0.29918(19) 0.21026(16) 0.0381(4) Uani 1 1 d . . .
C6 C 0.6005(3) 0.4265(2) 0.25885(15) 0.0365(4) Uani 1 1 d . . .
C7 C 0.4040(3) 0.53819(18) 0.22374(15) 0.0358(4) Uani 1 1 d . . .
C8 C 0.2264(3) 0.52973(18) 0.13273(16) 0.0350(4) Uani 1 1 d . . .
C9 C 0.4279(3) 0.64822(19) 0.29415(16) 0.0365(4) Uani 1 1 d . . .
C10 C 0.2930(3) 0.7827(2) 0.30484(18) 0.0455(4) Uani 1 1 d . . .
H10 H 0.1503 0.8214 0.2573 0.055 Uiso 1 1 calc R . .
C11 C 0.3761(4) 0.8572(2) 0.3877(2) 0.0554(5) Uani 1 1 d . . .
H11 H 0.2876 0.9470 0.3965 0.067 Uiso 1 1 calc R . .
C12 C 0.5909(4) 0.8000(2) 0.4586(2) 0.0553(5) Uani 1 1 d . . .
H12 H 0.6427 0.8530 0.5134 0.066 Uiso 1 1 calc R . .
C13 C 0.7282(3) 0.6674(2) 0.44959(18) 0.0481(5) Uani 1 1 d . . .
H13 H 0.8714 0.6293 0.4967 0.058 Uiso 1 1 calc R . .
C14 C 0.6416(3) 0.59423(19) 0.36696(16) 0.0389(4) Uani 1 1 d . . .

loop_
_atom_site_aniso_label
_atom_site_aniso_U_11
_atom_site_aniso_U_22
_atom_site_aniso_U_33
_atom_site_aniso_U_23
_atom_site_aniso_U_13
_atom_site_aniso_U_12
O1 0.0417(6) 0.0419(7) 0.0497(8) -0.0173(6) -0.0184(5) 0.0065(5)
O2 0.0385(6) 0.0447(7) 0.0434(7) -0.0120(5) -0.0154(5) -0.0007(5)
N1 0.0378(7) 0.0383(8) 0.0398(8) -0.0141(6) -0.0135(6) 0.0001(6)
C1 0.0367(8) 0.0352(9) 0.0384(9) -0.0098(7) -0.0040(7) -0.0008(7)
C2 0.0511(9) 0.0381(10) 0.0486(10) -0.0153(8) -0.0054(8) -0.0004(8)
C3 0.0520(10) 0.0456(11) 0.0694(14) -0.0210(10) -0.0073(9) 0.0092(9)
C4 0.0389(8) 0.0422(10) 0.0526(11) -0.0091(8) -0.0065(8) 0.0038(7)
C5 0.0358(8) 0.0380(9) 0.0398(9) -0.0088(7) -0.0051(6) -0.0005(7)
C6 0.0341(8) 0.0410(9) 0.0349(9) -0.0089(7) -0.0086(6) -0.0037(7)
C7 0.0364(8) 0.0353(9) 0.0363(9) -0.0097(7) -0.0065(6) -0.0026(7)
C8 0.0343(7) 0.0352(9) 0.0360(9) -0.0091(7) -0.0079(6) -0.0013(7)
C9 0.0380(8) 0.0387(9) 0.0340(8) -0.0091(7) -0.0063(6) -0.0059(7)
C10 0.0480(9) 0.0416(10) 0.0481(10) -0.0139(8) -0.0096(8) -0.0004(8)
C11 0.0676(12) 0.0424(11) 0.0603(13) -0.0211(10) -0.0105(10) -0.0017(9)
C12 0.0701(12) 0.0522(12) 0.0514(12) -0.0204(10) -0.0129(9) -0.0160(10)
C13 0.0511(10) 0.0528(12) 0.0447(10) -0.0140(9) -0.0150(8) -0.0117(9)
C14 0.0399(8) 0.0393(10) 0.0378(9) -0.0074(8) -0.0077(7) -0.0059(7)

loop_
_geom_bond_atom_site_label_1
_geom_bond_atom_site_label_2
_geom_bond_distance
_geom_bond_site_symmetry_2
_geom_bond_publ_flag
O1 C8 1.2448(19) . ?
O2 C6 1.373(2) . ?
O2 C14 1.385(2) . ?
N1 C1 1.364(2) . ?
N1 C8 1.384(2) . ?
C1 C5 1.362(2) . ?
C1 C2 1.489(2) . ?
C2 C3 1.535(3) . ?
C3 C4 1.541(3) . ?
C4 C5 1.497(2) . ?
C5 C6 1.395(3) . ?
C6 C7 1.384(2) . ?
C7 C8 1.430(2) . ?
C7 C9 1.436(2) . ?
C9 C10 1.391(3) . ?
C9 C14 1.398(2) . ?
C10 C11 1.379(3) . ?
C11 C12 1.395(3) . ?
C12 C13 1.376(3) . ?
C13 C14 1.376(3) . ?

loop_
_cod_related_entry_id
_cod_related_entry_database
_cod_related_entry_code
1 ChemSpider 9370535
